data_1517850
loop_
_publ_author_name
'Rubenstahl, Thilo'
'Dehnicke, Kurt'
'Krautscheid, Harald'

_publ_section_title
;
 [VCl3(NPPh3)(OPPh3)], ein phosphaniminato-komplex von vanadium(IV)'
;
_journal_name_full 'Zeitschrift fuer Anorganische und Allgemeine Chemie'
_journal_page_first 1023
_journal_page_last 1026
_journal_volume 619
_journal_year 1993
_chemical_formula_sum 'C36 H30 Cl3 N O P2 V'
_chemical_formula_weight 711.29
_space_group_IT_number 9
_symmetry_cell_setting monoclinic
_symmetry_Int_Tables_number 9
_symmetry_space_group_name_Hall 'C -2yc'
_symmetry_space_group_name_H-M 'C 1 c 1'
_cell_angle_alpha 90
_cell_angle_beta 93.65(9)
_cell_angle_gamma 90
_cell_formula_units_Z 4
_cell_length_a 10.18(1)
_cell_length_b 18.26(2)
_cell_length_c 18.59(2)
_cell_volume 3449(6)
_diffrn_radiation_probe x-ray
_diffrn_radiation_type MoK\a
_diffrn_radiation_wavelength 0.71069
_refine_ls_number_reflns 2560
_refine_ls_R_factor_gt 0.049
_refine_ls_wR_factor_gt 0.046
_cod_data_source_file VCl3-etc.cif
_cod_data_source_block VCl3-etc
_cod_original_sg_symbol_H-M 'C c'
_cod_original_formula_sum 'C36 H30 N Cl3 O P2 V'
_cod_database_code 1517850

loop_
_symmetry_equiv_pos_site_id
_symmetry_equiv_pos_as_xyz
1 x,y,z
2 x,-y,1/2+z
3 1/2+x,1/2+y,z
4 1/2+x,1/2-y,1/2+z

loop_
_atom_site_label
_atom_site_type_symbol
_atom_site_thermal_displace_type
_atom_site_fract_x
_atom_site_fract_y
_atom_site_fract_z
_atom_site_occupancy
_atom_site_U_iso_or_equiv
V V Uiso 0.66460 0.37263(6) 0.13730 1.000 0.0370(4)
Cl1 Cl Uiso 0.7387(2) 0.25130(10) 0.12890(10) 1.000 0.0629(7)
Cl2 Cl Uiso 0.8658(2) 0.40680(10) 0.09420(10) 1.000 0.0699(8)
Cl3 Cl Uiso 0.6588(3) 0.49070(10) 0.18550(10) 1.000 0.0710(10)
P1 P Uiso 0.4107(2) 0.36450(10) 0.02150(10) 1.000 0.0383(6)
P2 P Uiso 0.5139(2) 0.35240(10) 0.29110(10) 1.000 0.0411(6)
O1 O Uiso 0.5853(6) 0.3386(3) 0.2226(3) 1.000 0.057(2)
N1 N Uiso 0.5487(7) 0.3749(3) 0.0682(3) 1.000 0.046(2)
C1 C Uiso 0.4419(7) 0.3377(4) -0.0689(4) 1.000 0.042(2)
CLO C Uiso 0.2110(10) 0.5881(5) 0.0085(6) 1.000 0.076(4)
C2 C Uiso 0.3460(10) 0.3021(5) -0.1110(4) 1.000 0.063(3)
C3 C Uiso 0.3600(10) 0.2902(5) -0.1838(5) 1.000 0.070(4)
C4 C Uiso 0.4740(10) 0.3102(6) -0.2128(5) 1.000 0.077(4)
C5 C Uiso 0.5730(10) 0.3456(6) -0.1713(5) 1.000 0.082(4)
C6 C Uiso 0.5559(9) 0.3589(5) -0.0995(5) 1.000 0.063(3)
C7 C Uiso 0.3255(7) 0.4503(4) 0.0173(4) 1.000 0.040(2)
C8 C Uiso 0.2551(8) 0.4723(5) -0.0449(5) 1.000 0.058(3)
C9 C Uiso 0.1970(9) 0.5413(5) -0.0486(6) 1.000 0.075(4)
C11 C Uiso 0.2830(10) 0.5670(6) 0.0688(6) 1.000 0.100(5)
C12 C Uiso 0.3440(10) 0.4988(5) 0.0748(5) 1.000 0.079(4)
C13 C Uiso 0.3118(7) 0.2955(4) 0.0610(3) 1.000 0.038(2)
C14 C Uiso 0.1785(8) 0.3051(5) 0.0675(4) 1.000 0.056(3)
C15 C Uiso 0.1037(9) 0.2477(5) 0.0933(5) 1.000 0.063(3)
C16 C Uiso 0.1640(10) 0.1846(5) 0.1144(4) 1.000 0.062(3)
C17 C Uiso 0.2970(10) 0.1761(5) 0.1091(5) 1.000 0.071(4)
C18 C Uiso 0.3719(9) 0.2302(4) 0.0829(5) 1.000 0.060(3)
C19 C Uiso 0.6199(8) 0.3989(4) 0.3572(4) 1.000 0.047(3)
C20 C Uiso 0.5760(10) 0.4302(5) 0.4186(4) 1.000 0.064(3)
C21 C Uiso 0.6640(10) 0.4559(5) 0.4728(5) 1.000 0.078(4)
C22 C Uiso 0.7970(10) 0.4494(6) 0.4637(7) 1.000 0.090(5)
C23 C Uiso 0.8420(10) 0.4168(6) 0.4033(7) 1.000 0.097(5)
C24 C Uiso 0.7550(10) 0.3935(5) 0.3505(5) 1.000 0.073(4)
C25 C Uiso 0.3607(8) 0.4004(5) 0.2758(4) 1.000 0.056(3)
C26 C Uiso 0.3550(9) 0.4769(5) 0.2751(4) 1.000 0.061(3)
C27 C Uiso 0.2360(10) 0.5094(6) 0.2564(5) 1.000 0.080(4)
C28 C Uiso 0.1270(10) 0.4678(7) 0.2384(6) 1.000 0.094(5)
C29 C Uiso 0.1320(10) 0.3942(6) 0.2377(6) 1.000 0.089(4)
C30 C Uiso 0.2488(9) 0.3584(5) 0.2570(5) 1.000 0.072(3)
C311 C Uiso 0.4770(10) 0.2689(3) 0.3335(5) 0.500 0.046(4)
C312 C Uiso 0.482(2) 0.2577(7) 0.3205(9) 0.500 0.034(7)
C321 C Uiso 0.4280(10) 0.2672(3) 0.4017(5) 0.500 0.057(3)
C322 C Uiso 0.457(2) 0.2425(7) 0.3919(9) 0.500 0.050(6)
C331 C Uiso 0.3990(10) 0.2003(3) 0.4333(5) 0.500 0.059(3)
C332 C Uiso 0.426(2) 0.1713(7) 0.4122(9) 0.500 0.053(6)
C341 C Uiso 0.4190(10) 0.1351(3) 0.3966(5) 0.500 0.061(3)
C342 C Uiso 0.419(2) 0.1154(7) 0.3610(9) 0.500 0.090(10)
C351 C Uiso 0.4690(10) 0.1368(3) 0.3283(5) 0.500 0.070(4)
C352 C Uiso 0.444(2) 0.1305(7) 0.2896(9) 0.500 0.067(7)
C361 C Uiso 0.4980(10) 0.2037(3) 0.2968(5) 0.500 0.057(3)
C362 C Uiso 0.475(2) 0.2017(7) 0.2693(9) 0.500 0.061(7)

loop_
_atom_type_symbol
_atom_type_description
_atom_type_scat_dispersion_real
_atom_type_scat_dispersion_imag
_atom_type_scat_source
C C 0.0033 0.0016 ' International Tables Vol C Tables 4.2.6.8 and 6.1.1.4'
Cl Cl 0.1484 0.1585 ' International Tables Vol C Tables 4.2.6.8 and 6.1.1.4'
N N 0.0061 0.0033 ' International Tables Vol C Tables 4.2.6.8 and 6.1.1.4'
O O 0.0106 0.0060 ' International Tables Vol C Tables 4.2.6.8 and 6.1.1.4'
P P 0.1023 0.0942 ' International Tables Vol C Tables 4.2.6.8 and 6.1.1.4'
V V 0.3005 0.5294 ' International Tables Vol C Tables 4.2.6.8 and 6.1.1.4'

loop_
_geom_angle_atom_site_label_1
_geom_angle_atom_site_label_2
_geom_angle_atom_site_label_3
_geom_angle
_geom_angle_publ_flag
Cl1 V Cl2 86.37(11) yes
Cl1 V Cl3 155.75(12) yes
Cl1 V O1 84.5(2) yes
Cl1 V N1 100.6(2) yes
Cl2 V Cl3 85.93(13) yes
Cl2 V O1 142.4(2) yes
Cl2 V N1 108.6(2) yes
Cl3 V O1 87.7(2) yes
Cl3 V N1 103.6(2) yes
O1 V N1 109.0(3) yes
N1 P1 C1 109.6(3) yes
N1 P1 C7 108.9(3) yes
N1 P1 C13 110.7(3) yes
C1 P1 C7 108.1(4) yes
C1 P1 C13 109.1(3) yes
C7 P1 C13 110.4(4) yes
O1 P2 C19 110.6(4) yes
O1 P2 C25 113.8(4) yes
O1 P2 C311 110.8(4) yes
O1 P2 C312 101.2(6) yes
C19 P2 C25 110.8(4) yes
C19 P2 C311 103.8(4) yes
C19 P2 C312 110.4(6) yes
C25 P2 C311 106.5(4) yes
C25 P2 C312 109.7(7) yes
C311 P2 C312 9.9(6) yes
V O1 P2 151.6(4) yes
V N1 P1 161.4(4) yes
P1 C1 C2 120.0(6) yes
P1 C1 C6 120.8(6) yes
C2 C1 C6 118.9(8) no
C9 CLO C11 119.3(9) no
C1 C2 C3 121.1(9) no
C2 C3 C4 119.2(9) no
C3 C4 C5 120.8(9) no
C4 C5 C6 119.2(9) no
C1 C6 C5 120.7(9) no
P1 C7 C8 121.0(6) yes
P1 C7 C12 118.8(6) yes
C8 C7 C12 119.7(8) no
C7 C8 C9 120.1(9) no
CLO C9 C8 120.4(10) no
CLO C11 C12 122.4(10) no
C7 C12 C11 118.0(9) no
P1 C13 C14 121.7(6) yes
P1 C13 C18 118.3(6) yes
C14 C13 C18 120.0(7) no
C13 C14 C15 119.6(8) no
C14 C15 C16 119.4(9) no
C15 C16 C17 120.5(9) no
C16 C17 C18 121.5(9) no
C13 C18 C17 118.9(8) no
P2 C19 C20 123.4(7) yes
P2 C19 C24 117.3(6) yes
C20 C19 C24 118.6(8) no
C19 C20 C21 121.0(9) no
C20 C21 C22 118.4(9) no
C21 C22 C23 121.2(10) no
C22 C23 C24 119.6(10) no
C19 C24 C23 121.3(9) no
P2 C25 C26 121.6(7) yes
P2 C25 C30 117.2(7) yes
C26 C25 C30 120.9(8) no
C25 C26 C27 118.0(9) no
C26 C27 C28 120.7(10) no
C27 C28 C29 121.8(10) no
C28 C29 C30 120.1(10) no
C25 C30 C29 118.6(9) no
P2 C311 C312 100(3) yes
P2 C311 C321 121.6(5) yes
P2 C311 C322 142.4(9) yes
P2 C311 C361 118.3(7) yes
P2 C311 C362 107.5(7) yes
C312 C311 C321 139(3) no
C312 C311 C322 117(3) no
C312 C311 C361 20(3) no
C312 C311 C362 11(4) no
C321 C311 C322 24.3(8) no
C321 C311 C361 120.1(6) no
C321 C311 C362 129.1(8) no
C322 C311 C361 97.9(8) no
C322 C311 C362 110.1(9) no
C361 C311 C362 16.8(7) no
P2 C312 C311 71(3) yes
P2 C312 C321 104.3(8) yes
P2 C312 C322 120.9(11) yes
P2 C312 C361 133.6(14) yes
P2 C312 C362 119.1(12) yes
C311 C312 C321 34(3) no
C311 C312 C322 51(3) no
C311 C312 C361 155(4) no
C311 C312 C362 166(5) no
C321 C312 C322 19.6(7) no
C321 C312 C361 122.0(13) no
C321 C312 C362 134.1(13) no
C322 C312 C361 104.1(13) no
C322 C312 C362 119.9(13) no
C361 C312 C362 21.5(9) no
C311 C321 C312 7.5(5) no
C311 C321 C322 60.5(18) no
C311 C321 C331 120.1(6) no
C312 C321 C322 54.5(19) no
C312 C321 C331 112.7(7) no
C322 C321 C331 64.7(18) no
C311 C322 C312 11.9(6) no
C311 C322 C321 95.2(19) no
C311 C322 C331 153.8(17) no
C311 C322 C332 131.6(14) no
C312 C322 C321 106(2) no
C312 C322 C331 145.3(15) no
C312 C322 C332 120.1(14) no
C321 C322 C331 91(2) no
C321 C322 C332 121(3) no
C331 C322 C332 31.1(9) no
C321 C331 C322 24.3(8) no
C321 C331 C332 108.3(16) no
C321 C331 C341 120.0(8) no
C322 C331 C332 84.7(17) no
C322 C331 C341 97.7(10) no
C332 C331 C341 15.6(15) no
C322 C332 C331 64.2(14) no
C322 C332 C341 140(2) no
C322 C332 C342 120.0(15) no
C331 C332 C341 149(3) no
C331 C332 C342 154(3) no
C341 C332 C342 19.6(12) no
C331 C341 C332 15.6(17) no
C331 C341 C342 147.8(14) no
C331 C341 C351 119.9(6) no
C332 C341 C342 142(2) no
C332 C341 C351 108.2(16) no
C342 C341 C351 36.1(14) no
C332 C342 C341 18.8(10) no
C332 C342 C351 97.8(14) no
C332 C342 C352 120.0(13) no
C341 C342 C351 115(2) no
C341 C342 C352 138.8(17) no
C351 C342 C352 29.8(11) no
C341 C351 C342 29.4(10) no
C341 C351 C352 137.8(19) no
C341 C351 C361 120.0(6) no
C341 C351 C362 131.6(8) no
C342 C351 C352 114(2) no
C342 C351 C361 143.4(13) no
C342 C351 C362 144.8(16) no
C352 C351 C361 78.5(13) no
C352 C351 C362 59.5(13) no
C361 C351 C362 19.2(7) no
C342 C352 C351 36.5(13) no
C342 C352 C361 100.7(12) no
C342 C352 C362 120.0(14) no
C351 C352 C361 70.7(12) no
C351 C352 C362 92.7(15) no
C361 C352 C362 22.2(8) no
C311 C361 C312 5.7(9) no
C311 C361 C351 119.9(8) no
C311 C361 C352 139.8(11) no
C311 C361 C362 116.2(18) no
C312 C361 C351 125.3(12) no
C312 C361 C352 143.3(15) no
C312 C361 C362 111.6(19) no
C351 C361 C352 30.8(8) no
C351 C361 C362 104.1(17) no
C352 C361 C362 73.5(17) no
C311 C362 C312 2.6(9) no
C311 C362 C351 93.0(9) no
C311 C362 C352 118.2(13) no
C311 C362 C361 47.0(14) no
C312 C362 C351 94.4(12) no
C312 C362 C352 120.1(15) no
C312 C362 C361 46.9(15) no
C351 C362 C352 27.8(8) no
C351 C362 C361 56.7(15) no
C352 C362 C361 84.3(18) no

loop_
_geom_bond_atom_site_label_1
_geom_bond_atom_site_label_2
_geom_bond_distance
_geom_bond_publ_flag
V Cl1 2.349(3) yes
V Cl2 2.331(3) yes
V Cl3 2.337(3) yes
V O1 1.928(6) yes
V N1 1.689(7) yes
P1 N1 1.615(7) yes
P1 C1 1.798(8) yes
P1 C7 1.790(8) yes
P1 C13 1.799(7) yes
P2 O1 1.527(6) yes
P2 C19 1.796(8) yes
P2 C25 1.796(9) yes
P2 C311 1.768(7) yes
P2 C312 1.849(14) yes
C1 C2 1.375(12) no
C1 C6 1.380(12) no
CLO C9 1.363(15) no
CLO C11 1.356(15) no
C2 C3 1.387(12) no
C3 C4 1.360(14) no
C4 C5 1.389(14) no
C5 C6 1.379(13) no
C7 C8 1.381(12) no
C7 C12 1.392(12) no
C8 C9 1.392(13) no
C11 C12 1.393(14) no
C13 C14 1.381(11) no
C13 C18 1.389(11) no
C14 C15 1.398(13) no
C15 C16 1.352(13) no
C16 C17 1.373(14) no
C17 C18 1.357(13) no
C19 C20 1.376(11) no
C19 C24 1.392(13) no
C20 C21 1.387(13) no
C21 C22 1.380(15) no
C22 C23 1.375(17) no
C23 C24 1.348(15) no
C25 C26 1.398(13) no
C25 C30 1.399(13) no
C26 C27 1.374(14) no
C27 C28 1.369(15) no
C28 C29 1.345(17) no
C29 C30 1.384(14) no
C311 C312 0.323(17) no
C311 C321 1.392(13) no
C311 C322 1.217(19) no
C311 C361 1.395(10) no
C311 C362 1.711(17) no
C312 C321 1.65(2) no
C312 C322 1.40(2) no
C312 C361 1.096(15) no
C312 C362 1.40(2) no
C321 C322 0.575(17) no
C321 C331 1.395(10) no
C322 C331 1.262(19) no
C322 C332 1.396(19) no
C331 C332 0.724(17) no
C331 C341 1.394(10) no
C332 C341 0.724(15) no
C332 C342 1.39(2) no
C341 C342 0.753(18) no
C341 C351 1.398(13) no
C342 C351 0.91(2) no
C342 C352 1.40(2) no
C351 C352 0.757(19) no
C351 C361 1.394(10) no
C351 C362 1.619(17) no
C352 C361 1.448(16) no
C352 C362 1.396(19) no
C361 C362 0.55(2) no

loop_
_geom_torsion_atom_site_label_1
_geom_torsion_atom_site_label_2
_geom_torsion_atom_site_label_3
_geom_torsion_atom_site_label_4
_geom_torsion
_geom_torsion_publ_flag
Cl1 V O1 P2 170.9(8) no
Cl2 V O1 P2 94.2(8) no
Cl3 V O1 P2 13.9(8) no
N1 V O1 P2 -89.8(8) no
N1 P1 C1 C2 157.8(6) no
N1 P1 C1 C6 -28.9(8) no
C7 P1 C1 C2 -83.7(7) no
C7 P1 C1 C6 89.6(7) no
C13 P1 C1 C2 36.5(8) no
C13 P1 C1 C6 -150.2(7) no
N1 P1 C7 C8 141.8(6) no
N1 P1 C7 C12 -30.6(8) no
C1 P1 C7 C8 22.8(7) no
C1 P1 C7 C12 -149.6(7) no
C13 P1 C7 C8 -96.6(7) no
C13 P1 C7 C12 91.1(7) no
N1 P1 C13 C14 136.6(6) no
N1 P1 C13 C18 -45.7(7) no
C1 P1 C13 C14 -102.7(6) no
C1 P1 C13 C18 75.0(6) no
C7 P1 C13 C14 16.0(7) no
C7 P1 C13 C18 -166.3(6) no
C19 P2 O1 V -68.5(9) no
C25 P2 O1 V 57.0(9) no
C311 P2 O1 V 177.0(8) no
C312 P2 O1 V 174.5(10) no
O1 P2 C19 C20 167.8(7) no
O1 P2 C19 C24 -21.7(7) no
C25 P2 C19 C20 40.7(8) no
C25 P2 C19 C24 -148.8(6) no
C311 P2 C19 C20 -73.4(8) no
C311 P2 C19 C24 97.2(7) no
C312 P2 C19 C20 -81.1(9) no
C312 P2 C19 C24 89.5(9) no
O1 P2 C25 C26 -87.6(7) no
O1 P2 C25 C30 85.8(7) no
C19 P2 C25 C26 37.7(7) no
C19 P2 C25 C30 -148.9(6) no
C311 P2 C25 C26 150.0(7) no
C311 P2 C25 C30 -36.6(7) no
C312 P2 C25 C26 159.9(8) no
C312 P2 C25 C30 -26.7(9) no
O1 P2 C311 C312 -15(4) no
O1 P2 C311 C321 171.3(8) no
O1 P2 C311 C322 154.0(19) no
O1 P2 C311 C361 -8.8(9) no
O1 P2 C311 C362 -22.8(10) no
C19 P2 C311 C312 -133(4) no
C19 P2 C311 C321 52.6(9) no
C19 P2 C311 C322 35(2) no
C19 P2 C311 C361 -127.5(8) no
C19 P2 C311 C362 -141.5(9) no
C25 P2 C311 C312 110(4) no
C25 P2 C311 C321 -64.5(9) no
C25 P2 C311 C322 -82(2) no
C25 P2 C311 C361 115.4(8) no
C25 P2 C311 C362 101.5(9) no
C312 P2 C311 C321 -174(4) no
C312 P2 C311 C322 168(5) no
C312 P2 C311 C361 6(4) no
C312 P2 C311 C362 -8(4) no
O1 P2 C312 C311 166(4) no
O1 P2 C312 C321 170.5(9) no
O1 P2 C312 C322 159.1(16) no
O1 P2 C312 C361 -5(2) no
O1 P2 C312 C362 -24.9(17) no
C19 P2 C312 C311 49(4) no
C19 P2 C312 C321 53.4(11) no
C19 P2 C312 C322 42.0(18) no
C19 P2 C312 C361 -122(2) no
C19 P2 C312 C362 -142.0(15) no
C25 P2 C312 C311 -73(4) no
C25 P2 C312 C321 -69.0(10) no
C25 P2 C312 C322 -80.5(17) no
C25 P2 C312 C361 116(2) no
C25 P2 C312 C362 95.6(16) no
C311 P2 C312 C321 4(3) no
C311 P2 C312 C322 -7(3) no
C311 P2 C312 C361 -171(6) no
C311 P2 C312 C362 169(5) no
P1 C1 C2 C3 170.7(7) no
C6 C1 C2 C3 -2.8(13) no
P1 C1 C6 C5 -172.5(7) no
C2 C1 C6 C5 0.9(13) no
C11 CLO C9 C8 0.5(15) no
C9 CLO C11 C12 0.1(16) no
C1 C2 C3 C4 4.0(14) no
C2 C3 C4 C5 -3.3(15) no
C3 C4 C5 C6 1.5(16) no
C4 C5 C6 C1 -0.2(15) no
P1 C7 C8 C9 -175.7(7) no
C12 C7 C8 C9 -3.4(12) no
P1 C7 C12 C11 176.3(7) no
C8 C7 C12 C11 3.9(13) no
C7 C8 C9 CLO 1.2(14) no
CLO C11 C12 C7 -2.3(15) no
P1 C13 C14 C15 175.0(6) no
C18 C13 C14 C15 -2.7(11) no
P1 C13 C18 C17 -176.4(7) no
C14 C13 C18 C17 1.4(12) no
C13 C14 C15 C16 2.8(12) no
C14 C15 C16 C17 -1.5(13) no
C15 C16 C17 C18 0.1(14) no
C16 C17 C18 C13 -0.1(13) no
P2 C19 C20 C21 170.5(7) no
C24 C19 C20 C21 0.0(13) no
P2 C19 C24 C23 -169.7(8) no
C20 C19 C24 C23 1.4(13) no
C19 C20 C21 C22 0.1(14) no
C20 C21 C22 C23 -1.5(16) no
C21 C22 C23 C24 2.9(17) no
C22 C23 C24 C19 -2.8(16) no
P2 C25 C26 C27 174.0(6) no
C30 C25 C26 C27 0.9(12) no
P2 C25 C30 C29 -173.5(7) no
C26 C25 C30 C29 -0.1(13) no
C25 C26 C27 C28 -0.6(13) no
C26 C27 C28 C29 -0.6(16) no
C27 C28 C29 C30 1.4(17) no
C28 C29 C30 C25 -1.1(15) no
P2 C311 C312 C321 -173(6) no
P2 C311 C312 C322 172(3) no
P2 C311 C312 C361 165(10) no
C321 C311 C312 P2 173(6) no
C321 C311 C312 C322 -15(3) no
C321 C311 C312 C361 -22(15) no
C322 C311 C312 P2 -172(3) no
C322 C311 C312 C321 15(3) no
C322 C311 C312 C361 -7(13) no
C361 C311 C312 P2 -165(10) no
C361 C311 C312 C321 22(15) no
C361 C311 C312 C322 7(13) no
C362 C311 C312 P2 136(15) no
C362 C311 C312 C321 -37(19) no
C362 C311 C312 C322 -52(17) no
C362 C311 C312 C361 -59(13) no
P2 C311 C321 C312 171(7) no
P2 C311 C321 C322 -154(2) no
P2 C311 C321 C331 179.5(8) no
C312 C311 C321 C322 35(7) no
C312 C311 C321 C331 8(6) no
C322 C311 C321 C312 -35(7) no
C322 C311 C321 C331 -27(2) no
C361 C311 C321 C312 -9(6) no
C361 C311 C321 C322 26(2) no
C361 C311 C321 C331 -0.4(15) no
C362 C311 C321 C312 9(6) no
C362 C311 C321 C322 44(3) no
C362 C311 C321 C331 16.8(17) no
P2 C311 C322 C312 -167(6) no
P2 C311 C322 C321 38(3) no
P2 C311 C322 C331 141(2) no
P2 C311 C322 C332 178.7(15) no
C312 C311 C322 C321 -155(5) no
C312 C311 C322 C331 -52(6) no
C312 C311 C322 C332 -14(6) no
C321 C311 C322 C312 155(5) no
C321 C311 C322 C331 103(5) no
C321 C311 C322 C332 141(4) no
C361 C311 C322 C312 -2(4) no
C361 C311 C322 C321 -157(2) no
C361 C311 C322 C331 -54(4) no
C361 C311 C322 C332 -17(3) no
C362 C311 C322 C312 10(4) no
C362 C311 C322 C321 -145(2) no
C362 C311 C322 C331 -43(4) no
C362 C311 C322 C332 -5(3) no
P2 C311 C361 C312 -17(11) no
P2 C311 C361 C351 -179.5(8) no
P2 C311 C361 C352 -148.2(14) no
P2 C311 C361 C362 -53(3) no
C312 C311 C361 C351 -163(11) no
C312 C311 C361 C352 -131(11) no
C312 C311 C361 C362 -36(12) no
C321 C311 C361 C312 163(12) no
C321 C311 C361 C351 0.4(15) no
C321 C311 C361 C352 32(2) no
C321 C311 C361 C362 127(3) no
C322 C311 C361 C312 174(12) no
C322 C311 C361 C351 11.1(15) no
C322 C311 C361 C352 42(2) no
C322 C311 C361 C362 138(3) no
C362 C311 C361 C312 36(12) no
C362 C311 C361 C351 -127(3) no
C362 C311 C361 C352 -95(3) no
P2 C311 C362 C312 46(15) no
P2 C311 C362 C351 169.5(8) no
P2 C311 C362 C352 -178.2(15) no
P2 C311 C362 C361 133(2) no
C312 C311 C362 C351 123(16) no
C312 C311 C362 C352 136(16) no
C312 C311 C362 C361 87(16) no
C321 C311 C362 C312 -149(16) no
C321 C311 C362 C351 -25.9(16) no
C321 C311 C362 C352 -14(2) no
C321 C311 C362 C361 -63(3) no
C322 C311 C362 C312 -132(16) no
C322 C311 C362 C351 -8.4(16) no
C322 C311 C362 C352 4(2) no
C322 C311 C362 C361 -45(3) no
C361 C311 C362 C312 -87(16) no
C361 C311 C362 C351 37(2) no
C361 C311 C362 C352 49(2) no
P2 C312 C321 C311 -7(5) no
P2 C312 C321 C322 -150(3) no
P2 C312 C321 C331 -179.6(9) no
C311 C312 C321 C322 -142(7) no
C311 C312 C321 C331 -172(6) no
C322 C312 C321 C311 142(7) no
C322 C312 C321 C331 -30(2) no
C361 C312 C321 C311 169(8) no
C361 C312 C321 C322 27(3) no
C361 C312 C321 C331 -4(2) no
C362 C312 C321 C311 -168(8) no
C362 C312 C321 C322 49(3) no
C362 C312 C321 C331 19(2) no
P2 C312 C322 C311 9(4) no
P2 C312 C322 C321 35(3) no
P2 C312 C322 C331 151(2) no
P2 C312 C322 C332 176.5(15) no
C311 C312 C322 C321 26(5) no
C311 C312 C322 C331 142(5) no
C311 C312 C322 C332 168(5) no
C321 C312 C322 C311 -26(5) no
C321 C312 C322 C331 116(5) no
C321 C312 C322 C332 142(4) no
C361 C312 C322 C311 177(6) no
C361 C312 C322 C321 -157(2) no
C361 C312 C322 C331 -41(4) no
C361 C312 C322 C332 -15(3) no
C362 C312 C322 C311 -167(6) no
C362 C312 C322 C321 -141(3) no
C362 C312 C322 C331 -25(4) no
C362 C312 C322 C332 1(3) no
P2 C312 C361 C311 160(13) no
P2 C312 C361 C351 178.8(13) no
P2 C312 C361 C352 -145.4(18) no
P2 C312 C361 C362 -54(3) no
C311 C312 C361 C351 19(12) no
C311 C312 C361 C352 54(12) no
C311 C312 C361 C362 145(11) no
C321 C312 C361 C311 -15(10) no
C321 C312 C361 C351 4(3) no
C321 C312 C361 C352 40(3) no
C321 C312 C361 C362 131(3) no
C322 C312 C361 C311 -6(10) no
C322 C312 C361 C351 13(2) no
C322 C312 C361 C352 49(3) no
C322 C312 C361 C362 140(3) no
C362 C312 C361 C311 -145(11) no
C362 C312 C361 C351 -127(3) no
C362 C312 C361 C352 -91(3) no
P2 C312 C362 C311 -131(16) no
P2 C312 C362 C351 172.0(12) no
P2 C312 C362 C352 -176.6(15) no
P2 C312 C362 C361 138(3) no
C321 C312 C362 C311 28(14) no
C321 C312 C362 C351 -29(2) no
C321 C312 C362 C352 -18(3) no
C321 C312 C362 C361 -63(3) no
C322 C312 C362 C311 45(15) no
C322 C312 C362 C351 -12(2) no
C322 C312 C362 C352 -1(3) no
C322 C312 C362 C361 -46(3) no
C361 C312 C362 C311 91(16) no
C361 C312 C362 C351 34(2) no
C361 C312 C362 C352 46(2) no
C311 C321 C322 C312 -5.2(10) no
C311 C321 C322 C331 -155(2) no
C311 C321 C322 C332 -146(3) no
C312 C321 C322 C311 5.2(10) no
C312 C321 C322 C331 -149(2) no
C312 C321 C322 C332 -141(3) no
C331 C321 C322 C311 155(2) no
C331 C321 C322 C312 149(2) no
C331 C321 C322 C332 8.1(16) no
C311 C321 C331 C322 26(2) no
C311 C321 C331 C332 11(2) no
C311 C321 C331 C341 0.0(15) no
C312 C321 C331 C322 27(2) no
C312 C321 C331 C332 13(2) no
C312 C321 C331 C341 1.1(15) no
C322 C321 C331 C332 -14(3) no
C322 C321 C331 C341 -26(2) no
C311 C322 C331 C321 -104(5) no
C311 C322 C331 C332 63(4) no
C311 C322 C331 C341 54(4) no
C312 C322 C331 C321 -120(4) no
C312 C322 C331 C332 46(3) no
C312 C322 C331 C341 37(3) no
C321 C322 C331 C332 166(3) no
C321 C322 C331 C341 158(2) no
C332 C322 C331 C321 -166(3) no
C332 C322 C331 C341 -8.7(16) no
C311 C322 C332 C331 -148(3) no
C311 C322 C332 C341 5(5) no
C311 C322 C332 C342 3(3) no
C312 C322 C332 C331 -152(2) no
C312 C322 C332 C341 2(5) no
C312 C322 C332 C342 -1(3) no
C321 C322 C332 C331 -16(3) no
C321 C322 C332 C341 138(4) no
C321 C322 C332 C342 135(3) no
C331 C322 C332 C341 154(5) no
C331 C322 C332 C342 151(3) no
C321 C331 C332 C322 5.9(12) no
C321 C331 C332 C341 -141(5) no
C321 C331 C332 C342 -100(4) no
C322 C331 C332 C341 -146(5) no
C322 C331 C332 C342 -106(4) no
C341 C331 C332 C322 146(5) no
C341 C331 C332 C342 40(4) no
C321 C331 C341 C332 44(5) no
C321 C331 C341 C342 -33(4) no
C321 C331 C341 C351 0.4(15) no
C322 C331 C341 C332 34(5) no
C322 C331 C341 C342 -43(4) no
C322 C331 C341 C351 -9.9(15) no
C332 C331 C341 C342 -77(6) no
C332 C331 C341 C351 -44(5) no
C322 C332 C341 C331 -130(8) no
C322 C332 C341 C342 -6(7) no
C322 C332 C341 C351 11(4) no
C331 C332 C341 C342 123(5) no
C331 C332 C341 C351 141(5) no
C342 C332 C341 C331 -123(5) no
C342 C332 C341 C351 18(3) no
C322 C332 C342 C341 175(5) no
C322 C332 C342 C351 22(3) no
C322 C332 C342 C352 1(3) no
C331 C332 C342 C341 -92(6) no
C331 C332 C342 C351 114(5) no
C331 C332 C342 C352 93(5) no
C341 C332 C342 C351 -154(5) no
C341 C332 C342 C352 -175(5) no
C331 C341 C342 C332 25(3) no
C331 C341 C342 C351 54(5) no
C331 C341 C342 C352 32(6) no
C332 C341 C342 C351 29(5) no
C332 C341 C342 C352 7(6) no
C351 C341 C342 C332 -29(5) no
C351 C341 C342 C352 -22(2) no
C331 C341 C351 C342 -150(3) no
C331 C341 C351 C352 -107.5(19) no
C331 C341 C351 C361 -0.4(15) no
C331 C341 C351 C362 -19.5(18) no
C332 C341 C351 C342 -162(3) no
C332 C341 C351 C352 -119(3) no
C332 C341 C351 C361 -12(2) no
C332 C341 C351 C362 -31(2) no
C342 C341 C351 C352 43(3) no
C342 C341 C351 C361 150(3) no
C342 C341 C351 C362 131(3) no
C332 C342 C351 C341 9.1(16) no
C332 C342 C351 C352 -141.1(18) no
C332 C342 C351 C361 -38(3) no
C332 C342 C351 C362 -71(3) no
C341 C342 C351 C352 -150(2) no
C341 C342 C351 C361 -47(4) no
C341 C342 C351 C362 -80(4) no
C352 C342 C351 C341 150(2) no
C352 C342 C351 C361 103(3) no
C352 C342 C351 C362 70(3) no
C332 C342 C352 C351 46(2) no
C332 C342 C352 C361 11(2) no
C332 C342 C352 C362 -1(3) no
C341 C342 C352 C351 43(4) no
C341 C342 C352 C361 9(4) no
C341 C342 C352 C362 -3(5) no
C351 C342 C352 C361 -34.7(15) no
C351 C342 C352 C362 -47(2) no
C341 C351 C352 C342 -21.3(14) no
C341 C351 C352 C361 122.4(15) no
C341 C351 C352 C362 119.7(16) no
C342 C351 C352 C361 143.7(15) no
C342 C351 C352 C362 141.0(16) no
C361 C351 C352 C342 -143.7(15) no
C361 C351 C352 C362 -2.7(11) no
C362 C351 C352 C342 -141.0(16) no
C362 C351 C352 C361 2.7(11) no
C341 C351 C361 C311 0.0(15) no
C341 C351 C361 C312 -2(2) no
C341 C351 C361 C352 -139(2) no
C341 C351 C361 C362 -132(2) no
C342 C351 C361 C311 24(3) no
C342 C351 C361 C312 22(3) no
C342 C351 C361 C352 -115(3) no
C342 C351 C361 C362 -108(3) no
C352 C351 C361 C311 139.0(18) no
C352 C351 C361 C312 137(2) no
C352 C351 C361 C362 7(3) no
C362 C351 C361 C311 132(3) no
C362 C351 C361 C312 130(3) no
C362 C351 C361 C352 -7(3) no
C341 C351 C362 C311 27.5(17) no
C341 C351 C362 C312 30(2) no
C341 C351 C362 C352 -129(2) no
C341 C351 C362 C361 59(3) no
C342 C351 C362 C311 68(3) no
C342 C351 C362 C312 70(3) no
C342 C351 C362 C352 -89(3) no
C342 C351 C362 C361 99(3) no
C352 C351 C362 C311 156(2) no
C352 C351 C362 C312 158(2) no
C352 C351 C362 C361 -172(3) no
C361 C351 C362 C311 -31.7(18) no
C361 C351 C362 C312 -29.5(19) no
C361 C351 C362 C352 172(3) no
C342 C352 C361 C311 -41(2) no
C342 C352 C361 C312 -48(3) no
C342 C352 C361 C351 21.0(12) no
C342 C352 C361 C362 -152(3) no
C351 C352 C361 C311 -62(2) no
C351 C352 C361 C312 -69(3) no
C351 C352 C361 C362 -173(3) no
C362 C352 C361 C311 111(3) no
C362 C352 C361 C312 104(3) no
C362 C352 C361 C351 173(3) no
C342 C352 C362 C311 -2(3) no
C342 C352 C362 C312 1(3) no
C342 C352 C362 C351 25.6(14) no
C342 C352 C362 C361 32(3) no
C351 C352 C362 C311 -27(2) no
C351 C352 C362 C312 -25(3) no
C351 C352 C362 C361 7(3) no
C361 C352 C362 C311 -33.8(16) no
C361 C352 C362 C312 -31.7(18) no
C361 C352 C362 C351 -7(3) no
C311 C361 C362 C312 3.6(12) no
C311 C361 C362 C351 -134(2) no
C311 C361 C362 C352 -137.9(15) no
C312 C361 C362 C311 -3.6(12) no
C312 C361 C362 C351 -138(2) no
C312 C361 C362 C352 -141.5(17) no
C351 C361 C362 C311 134(2) no
C351 C361 C362 C312 138(2) no
C351 C361 C362 C352 -3.7(15) no
C352 C361 C362 C311 137.9(15) no
C352 C361 C362 C312 141.5(17) no
C352 C361 C362 C351 3.7(15) no
